data_1524043
loop_
_publ_author_name
'Bauer, E.T.'
'Pillmayr, N.'
'Gratz, E.'
'Gignoux, D.'
'Winzer, K.'
'Schmitt, D.'
'Kohlmann, J.'

_publ_section_title
;
 Ce Cu4 Ga: a high gamma heavy fermion compound
;
_journal_name_full 'Journal of Magnetism and Magnetic Materials'
_journal_page_first 311
_journal_page_last 317
_journal_volume 71
_journal_year 1988
_chemical_formula_sum 'Ce Cu4 Ga'
_chemical_name_systematic 'Ce (Cu4 Ga)'
_space_group_IT_number 191
_symmetry_space_group_name_Hall '-P 6 2'
_symmetry_space_group_name_H-M 'P 6/m m m'
_cell_angle_alpha 90
_cell_angle_beta 90
_cell_angle_gamma 120
_cell_formula_units_Z 1
_cell_length_a 5.182
_cell_length_b 5.182
_cell_length_c 4.15
_cell_volume 96.510
_citation_journal_id_ASTM JMMMDC
_cod_data_source_file Bauer_JMMMDC_1988_761.cif
_cod_data_source_block Ce1Cu4Ga1
_cod_original_cell_volume 96.51028
_cod_original_formula_sum 'Ce1 Cu4 Ga1'
_cod_database_code 1524043

loop_
_symmetry_equiv_pos_as_xyz
x,y,z
x-y,x,z
-y,x-y,z
-x,-y,z
-x+y,-x,z
y,-x+y,z
-y,-x,-z
x-y,-y,-z
x,x-y,-z
y,x,-z
-x+y,y,-z
-x,-x+y,-z
-x,-y,-z
-x+y,-x,-z
y,-x+y,-z
x,y,-z
x-y,x,-z
-y,x-y,-z
y,x,z
-x+y,y,z
-x,-x+y,z
-y,-x,z
x-y,-y,z
x,x-y,z

loop_
_atom_site_label
_atom_site_type_symbol
_atom_site_fract_x
_atom_site_fract_y
_atom_site_fract_z
_atom_site_occupancy
_atom_site_U_iso_or_equiv
Cu1 Cu 0.3333 0.6667 0 0.8 0.0
Ga1 Ga 0.3333 0.6667 0 0.2 0.0
Ga2 Ga 0.5 0 0.5 0.2 0.0
Ce1 Ce 0 0 0 1 0.0
Cu2 Cu 0.5 0 0.5 0.8 0.0
